data_4075483
loop_
_publ_author_name
'Miranda-Soto, Valent\'in'
'P\'erez-Torrente, Jes\'us J.'
'Oro, Luis A.'
'Lahoz, Fernando J.'
'Mart\'in, M. Luisa'
'Parra-Hake, Miguel'
'Grotjahn, Douglas B.'

_publ_section_title
;
 Effects of the Heterocycle and Its Substituents on Structure and
 Fluxionality in Rhodium(I) and Iridium(I) Complexes with the Hindered
 Thiolates 6-tert-Butylpyridine-2-thiolate and
 1-Alkyl-4-tert-butylimidazole-2-thiolate (alkyl = methyl andtert-butyl)
;
_journal_issue 18
_journal_name_full Organometallics
_journal_page_first 4374
_journal_paper_doi 10.1021/om060317t
_journal_volume 25
_journal_year 2006
_chemical_formula_moiety 'C30 H34 Ir N2 O P S'
_chemical_formula_sum 'C30 H34 Ir N2 O P S'
_chemical_formula_weight 693.82
_chemical_name_systematic
; 
 ? 
;
_space_group_IT_number 2
_symmetry_cell_setting triclinic
_symmetry_space_group_name_Hall '-P 1'
_symmetry_space_group_name_H-M 'P -1'
_atom_sites_solution_hydrogens geom
_atom_sites_solution_primary direct
_atom_sites_solution_secondary difmap
_audit_creation_method SHELXL-97
_cell_angle_alpha 99.912(5)
_cell_angle_beta 94.141(5)
_cell_angle_gamma 104.632(5)
_cell_formula_units_Z 2
_cell_length_a 9.243(5)
_cell_length_b 9.618(5)
_cell_length_c 16.901(5)
_cell_measurement_reflns_used 4865
_cell_measurement_temperature 100(2)
_cell_measurement_theta_max 25.45
_cell_measurement_theta_min 2.23
_cell_volume 1421.5(11)
_computing_cell_refinement 'SAINT+ v. 6.01 (Bruker AXS, 2000)'
_computing_data_collection 'SMART v. 5.611 (Bruker AXS, 2000)'
_computing_data_reduction 'SAINT+ v. 6.01 (Bruker AXS, 2000)'
_computing_molecular_graphics 'XP program, SHELXTL v6.12, Bruker2000'
_computing_publication_material 'XCIF program, SHELXTLv6.12, BrukerAXS'
_computing_structure_refinement 'SHELXL-97 (Sheldrick, 1997)'
_computing_structure_solution 'SHELXS-97 (Sheldrick, 1990)'
_diffrn_ambient_temperature 100(2)
_diffrn_detector_area_resol_mean 8.26
_diffrn_measured_fraction_theta_full 0.987
_diffrn_measured_fraction_theta_max 0.912
_diffrn_measurement_device_type 'Bruker SMART APEX CCD system'
_diffrn_measurement_method '\w rotations with narrow frames'
_diffrn_radiation_monochromator graphite
_diffrn_radiation_source 'fine-focus sealed tube'
_diffrn_radiation_type MoK\a
_diffrn_radiation_wavelength 0.71069
_diffrn_reflns_av_R_equivalents 0.0368
_diffrn_reflns_av_sigmaI/netI 0.0495
_diffrn_reflns_limit_h_max 11
_diffrn_reflns_limit_h_min -11
_diffrn_reflns_limit_k_max 13
_diffrn_reflns_limit_k_min -12
_diffrn_reflns_limit_l_max 22
_diffrn_reflns_limit_l_min -22
_diffrn_reflns_number 17587
_diffrn_reflns_theta_full 27.50
_diffrn_reflns_theta_max 28.71
_diffrn_reflns_theta_min 2.23
_diffrn_standards_decay_% 'no decay'
_exptl_absorpt_coefficient_mu 4.851
_exptl_absorpt_correction_T_max 0.7835
_exptl_absorpt_correction_T_min 0.4954
_exptl_absorpt_correction_type multi-scan
_exptl_absorpt_process_details
; 
 SADABS: Area-Detector Absorption Correction. (1996)  Bruker-AXS 
 within SAINT+ package, v. 6.01.                    
;
_exptl_crystal_colour yellow
_exptl_crystal_density_diffrn 1.621
_exptl_crystal_density_method 'not measured'
_exptl_crystal_description 'irregular block'
_exptl_crystal_F_000 688
_exptl_crystal_size_max 0.16
_exptl_crystal_size_mid 0.13
_exptl_crystal_size_min 0.05
_refine_diff_density_max 1.193
_refine_diff_density_min -1.609
_refine_diff_density_rms 0.136
_refine_ls_extinction_method none
_refine_ls_goodness_of_fit_ref 1.046
_refine_ls_hydrogen_treatment mixed
_refine_ls_matrix_type full
_refine_ls_number_parameters 429
_refine_ls_number_reflns 6712
_refine_ls_number_restraints 0
_refine_ls_restrained_S_all 1.046
_refine_ls_R_factor_all 0.0392
_refine_ls_R_factor_gt 0.0318
_refine_ls_shift/su_max 0.002
_refine_ls_shift/su_mean 0.000
_refine_ls_structure_factor_coef Fsqd
_refine_ls_weighting_details 'calc w=1/[\s^2^(Fo^2^)+(0.0288P)^2^+0.3227P] where P=(Fo^2^+2Fc^2^)/3'
_refine_ls_weighting_scheme calc
_refine_ls_wR_factor_gt 0.0627
_refine_ls_wR_factor_ref 0.0650
_reflns_number_gt 5954
_reflns_number_total 6712
_reflns_threshold_expression >2sigma(I)
_cod_data_source_file om060317tsi20060409_093204.cif
_cod_data_source_block compd_18
_cod_original_sg_symbol_H-M P-1
_cod_database_code 4075483

loop_
_symmetry_equiv_pos_as_xyz
'x, y, z'
'-x, -y, -z'

loop_
_atom_site_label
_atom_site_type_symbol
_atom_site_fract_x
_atom_site_fract_y
_atom_site_fract_z
_atom_site_U_iso_or_equiv
_atom_site_adp_type
_atom_site_occupancy
_atom_site_symmetry_multiplicity
_atom_site_calc_flag
Ir1 Ir 0.229547(17) 0.074171(16) 0.713052(9) 0.01658(5) Uani 1 1 d
S1 S 0.01298(10) -0.03466(10) 0.77469(6) 0.0178(2) Uani 1 1 d
P1 P 0.34587(11) 0.25013(11) 0.81912(6) 0.0172(2) Uani 1 1 d
O1 O 0.4538(4) 0.2075(4) 0.6108(2) 0.0550(11) Uani 1 1 d
N1 N 0.0841(3) -0.1102(3) 0.63227(19) 0.0167(7) Uani 1 1 d
N2 N -0.1512(3) -0.2380(3) 0.63274(19) 0.0173(7) Uani 1 1 d
C1 C 0.3685(5) 0.1516(5) 0.6507(3) 0.0325(11) Uani 1 1 d
C2 C -0.0295(4) -0.1373(4) 0.6759(2) 0.0161(8) Uani 1 1 d
C3 C -0.1074(4) -0.2796(4) 0.5569(2) 0.0196(8) Uani 1 1 d
H3 H -0.175(5) -0.362(5) 0.514(3) 0.026(3) Uiso 1 1 d
C4 C 0.0381(4) -0.2011(4) 0.5563(2) 0.0178(8) Uani 1 1 d
C5 C -0.2995(4) -0.2974(4) 0.6616(2) 0.0202(8) Uani 1 1 d
C6 C -0.3657(5) -0.1699(5) 0.6911(3) 0.0239(9) Uani 1 1 d
H6A H -0.458(5) -0.201(5) 0.716(3) 0.031(3) Uiso 1 1 d
H6B H -0.305(5) -0.096(5) 0.733(3) 0.031(3) Uiso 1 1 d
H6C H -0.394(5) -0.128(5) 0.649(3) 0.031(3) Uiso 1 1 d
C7 C -0.2742(5) -0.3770(5) 0.7295(3) 0.0269(9) Uani 1 1 d
H7A H -0.200(5) -0.317(5) 0.772(3) 0.031(3) Uiso 1 1 d
H7B H -0.219(5) -0.451(5) 0.711(3) 0.031(3) Uiso 1 1 d
H7C H -0.368(5) -0.409(5) 0.753(3) 0.031(3) Uiso 1 1 d
C8 C -0.4069(5) -0.4034(5) 0.5915(3) 0.0267(9) Uani 1 1 d
H8A H -0.376(5) -0.486(5) 0.568(3) 0.031(3) Uiso 1 1 d
H8B H -0.421(5) -0.354(5) 0.547(3) 0.031(3) Uiso 1 1 d
H8C H -0.504(5) -0.445(5) 0.609(3) 0.031(3) Uiso 1 1 d
C9 C 0.1401(5) -0.2106(4) 0.4913(2) 0.0217(9) Uani 1 1 d
C10 C 0.0604(6) -0.3342(5) 0.4199(3) 0.0301(10) Uani 1 1 d
H10A H 0.119(5) -0.341(5) 0.383(3) 0.031(3) Uiso 1 1 d
H10B H -0.021(5) -0.309(5) 0.399(3) 0.031(3) Uiso 1 1 d
H10C H 0.032(5) -0.434(5) 0.437(3) 0.031(3) Uiso 1 1 d
C11 C 0.1820(6) -0.0664(5) 0.4597(3) 0.0289(10) Uani 1 1 d
H11A H 0.252(5) -0.081(5) 0.422(3) 0.031(3) Uiso 1 1 d
H11B H 0.097(5) -0.053(5) 0.435(3) 0.031(3) Uiso 1 1 d
H11C H 0.232(5) 0.023(5) 0.506(3) 0.031(3) Uiso 1 1 d
C12 C 0.2827(5) -0.2416(6) 0.5276(3) 0.0288(10) Uani 1 1 d
H12A H 0.255(5) -0.338(5) 0.546(3) 0.031(3) Uiso 1 1 d
H12B H 0.351(5) -0.238(5) 0.490(3) 0.031(3) Uiso 1 1 d
H12C H 0.338(5) -0.159(5) 0.571(3) 0.031(3) Uiso 1 1 d
C13 C 0.3051(4) 0.2009(4) 0.9166(2) 0.0179(8) Uani 1 1 d
C14 C 0.1634(5) 0.1955(4) 0.9420(3) 0.0221(9) Uani 1 1 d
H14 H 0.083(5) 0.216(4) 0.912(3) 0.026(3) Uiso 1 1 d
C15 C 0.1292(5) 0.1541(4) 1.0147(3) 0.0268(10) Uani 1 1 d
H15 H 0.028(5) 0.152(4) 1.033(3) 0.026(3) Uiso 1 1 d
C16 C 0.2350(5) 0.1150(5) 1.0620(3) 0.0287(10) Uani 1 1 d
H16 H 0.210(5) 0.086(5) 1.111(3) 0.026(3) Uiso 1 1 d
C17 C 0.3745(5) 0.1196(5) 1.0370(3) 0.0308(10) Uani 1 1 d
H17 H 0.445(5) 0.087(5) 1.070(3) 0.026(3) Uiso 1 1 d
C18 C 0.4100(5) 0.1626(5) 0.9651(3) 0.0267(9) Uani 1 1 d
H18 H 0.492(5) 0.155(5) 0.945(3) 0.026(3) Uiso 1 1 d
C19 C 0.2978(4) 0.4252(4) 0.8242(2) 0.0194(8) Uani 1 1 d
C20 C 0.2939(5) 0.5158(5) 0.8966(3) 0.0236(9) Uani 1 1 d
H20 H 0.317(5) 0.489(5) 0.946(3) 0.026(3) Uiso 1 1 d
C21 C 0.2544(5) 0.6472(5) 0.8978(3) 0.0297(10) Uani 1 1 d
H21 H 0.251(5) 0.706(5) 0.954(3) 0.026(3) Uiso 1 1 d
C22 C 0.2198(5) 0.6879(5) 0.8255(3) 0.0339(11) Uani 1 1 d
H22 H 0.197(5) 0.766(5) 0.822(3) 0.026(3) Uiso 1 1 d
C23 C 0.2238(6) 0.5981(5) 0.7534(3) 0.0360(12) Uani 1 1 d
H23 H 0.201(5) 0.623(5) 0.712(3) 0.026(3) Uiso 1 1 d
C24 C 0.2609(5) 0.4672(5) 0.7521(3) 0.0259(9) Uani 1 1 d
H24 H 0.265(5) 0.400(5) 0.703(3) 0.026(3) Uiso 1 1 d
C25 C 0.5516(4) 0.3021(4) 0.8304(2) 0.0187(8) Uani 1 1 d
C26 C 0.6382(4) 0.4343(4) 0.8779(2) 0.0203(8) Uani 1 1 d
H26 H 0.595(5) 0.504(5) 0.899(3) 0.026(3) Uiso 1 1 d
C27 C 0.7933(5) 0.4682(5) 0.8860(3) 0.0250(9) Uani 1 1 d
H27 H 0.851(5) 0.556(5) 0.917(3) 0.026(3) Uiso 1 1 d
C28 C 0.8670(5) 0.3717(5) 0.8473(3) 0.0284(10) Uani 1 1 d
H28 H 0.975(5) 0.402(4) 0.851(3) 0.026(3) Uiso 1 1 d
C29 C 0.7828(5) 0.2395(5) 0.7997(3) 0.0315(11) Uani 1 1 d
H29 H 0.823(5) 0.166(5) 0.771(3) 0.026(3) Uiso 1 1 d
C30 C 0.6264(5) 0.2041(5) 0.7925(3) 0.0295(10) Uani 1 1 d
H30 H 0.575(5) 0.125(5) 0.758(3) 0.026(3) Uiso 1 1 d

loop_
_atom_site_aniso_label
_atom_site_aniso_U_11
_atom_site_aniso_U_22
_atom_site_aniso_U_33
_atom_site_aniso_U_23
_atom_site_aniso_U_13
_atom_site_aniso_U_12
Ir1 0.01485(8) 0.01686(8) 0.01418(8) -0.00240(5) 0.00097(5) 0.00122(6)
S1 0.0166(5) 0.0192(5) 0.0135(5) -0.0026(4) 0.0000(4) 0.0018(4)
P1 0.0150(5) 0.0171(5) 0.0167(5) -0.0005(4) 0.0010(4) 0.0022(4)
O1 0.049(2) 0.062(3) 0.032(2) -0.0045(18) 0.0195(18) -0.0200(19)
N1 0.0174(16) 0.0181(16) 0.0131(16) -0.0017(13) 0.0002(13) 0.0059(13)
N2 0.0159(16) 0.0156(16) 0.0162(17) -0.0032(13) -0.0024(13) 0.0021(13)
C1 0.027(2) 0.036(3) 0.023(2) -0.007(2) 0.0005(19) -0.001(2)
C2 0.0189(19) 0.0154(18) 0.0131(18) -0.0013(15) -0.0017(15) 0.0071(15)
C3 0.021(2) 0.0175(19) 0.017(2) -0.0019(16) -0.0015(16) 0.0048(16)
C4 0.020(2) 0.0177(19) 0.0165(19) 0.0043(16) -0.0012(15) 0.0072(16)
C5 0.0171(19) 0.019(2) 0.020(2) -0.0006(16) 0.0006(16) -0.0007(16)
C6 0.017(2) 0.024(2) 0.026(2) -0.0044(19) 0.0002(18) 0.0045(17)
C7 0.025(2) 0.024(2) 0.028(2) 0.0054(19) 0.0010(19) 0.0007(19)
C8 0.021(2) 0.022(2) 0.029(2) -0.0056(19) -0.0009(19) -0.0027(18)
C9 0.026(2) 0.021(2) 0.017(2) -0.0012(16) 0.0041(17) 0.0069(17)
C10 0.037(3) 0.029(2) 0.022(2) -0.0062(19) 0.007(2) 0.010(2)
C11 0.037(3) 0.029(2) 0.025(2) 0.008(2) 0.011(2) 0.012(2)
C12 0.028(2) 0.039(3) 0.026(2) 0.008(2) 0.010(2) 0.018(2)
C13 0.0188(19) 0.0129(18) 0.0161(19) -0.0039(15) -0.0002(15) -0.0012(15)
C14 0.022(2) 0.021(2) 0.020(2) -0.0034(17) 0.0013(17) 0.0040(17)
C15 0.032(2) 0.0153(19) 0.027(2) -0.0043(17) 0.0105(19) -0.0018(18)
C16 0.039(3) 0.024(2) 0.016(2) -0.0004(18) 0.0040(19) -0.0027(19)
C17 0.032(2) 0.033(2) 0.025(2) 0.010(2) -0.004(2) 0.002(2)
C18 0.023(2) 0.026(2) 0.028(2) 0.0032(19) 0.0006(18) 0.0019(18)
C19 0.0151(19) 0.0176(19) 0.023(2) 0.0009(16) -0.0018(16) 0.0029(15)
C20 0.020(2) 0.024(2) 0.025(2) 0.0011(18) -0.0029(17) 0.0063(17)
C21 0.020(2) 0.028(2) 0.037(3) -0.002(2) -0.0040(19) 0.0060(18)
C22 0.030(3) 0.024(2) 0.049(3) 0.004(2) -0.005(2) 0.015(2)
C23 0.037(3) 0.038(3) 0.040(3) 0.020(2) 0.000(2) 0.016(2)
C24 0.024(2) 0.029(2) 0.023(2) 0.0059(19) 0.0013(18) 0.0050(18)
C25 0.0138(18) 0.0188(19) 0.021(2) 0.0030(16) 0.0012(15) 0.0007(15)
C26 0.018(2) 0.020(2) 0.022(2) 0.0004(17) -0.0015(16) 0.0059(16)
C27 0.019(2) 0.021(2) 0.028(2) -0.0008(18) -0.0017(18) -0.0001(17)
C28 0.013(2) 0.029(2) 0.042(3) 0.006(2) -0.0028(19) 0.0049(18)
C29 0.021(2) 0.023(2) 0.049(3) -0.004(2) 0.006(2) 0.0101(18)
C30 0.023(2) 0.020(2) 0.038(3) -0.0101(19) -0.0033(19) 0.0050(18)

loop_
_atom_type_symbol
_atom_type_description
_atom_type_scat_dispersion_real
_atom_type_scat_dispersion_imag
_atom_type_scat_source
C C 0.0033 0.0016 'International Tables Vol C Tables 4.2.6.8 and 6.1.1.4'
H H 0.0000 0.0000 'International Tables Vol C Tables 4.2.6.8 and 6.1.1.4'
N N 0.0061 0.0033 'International Tables Vol C Tables 4.2.6.8 and 6.1.1.4'
O O 0.0106 0.0060 'International Tables Vol C Tables 4.2.6.8 and 6.1.1.4'
P P 0.1023 0.0942 'International Tables Vol C Tables 4.2.6.8 and 6.1.1.4'
S S 0.1246 0.1234 'International Tables Vol C Tables 4.2.6.8 and 6.1.1.4'
Ir Ir -1.4442 7.9887 'International Tables Vol C Tables 4.2.6.8 and 6.1.1.4'

loop_
_geom_angle_atom_site_label_1
_geom_angle_atom_site_label_2
_geom_angle_atom_site_label_3
_geom_angle
C1 Ir1 N1 103.54(16)
C1 Ir1 P1 90.08(14)
N1 Ir1 P1 166.37(9)
C1 Ir1 S1 169.70(14)
N1 Ir1 S1 68.83(9)
P1 Ir1 S1 97.67(4)
C2 S1 Ir1 78.22(13)
C25 P1 C13 102.28(18)
C25 P1 C19 103.92(17)
C13 P1 C19 103.71(18)
C25 P1 Ir1 116.37(13)
C13 P1 Ir1 113.41(13)
C19 P1 Ir1 115.47(13)
C2 N1 C4 107.5(3)
C2 N1 Ir1 99.0(2)
C4 N1 Ir1 152.4(3)
C2 N2 C3 105.5(3)
C2 N2 C5 127.1(3)
C3 N2 C5 127.3(3)
O1 C1 Ir1 176.2(5)
N1 C2 N2 111.7(3)
N1 C2 S1 113.0(3)
N2 C2 S1 135.3(3)
C4 C3 N2 108.5(3)
C4 C3 H3 129(2)
N2 C3 H3 122(2)
C3 C4 N1 106.8(3)
C3 C4 C9 129.7(4)
N1 C4 C9 123.4(3)
N2 C5 C7 108.6(3)
N2 C5 C8 109.4(3)
C7 C5 C8 110.1(4)
N2 C5 C6 108.7(3)
C7 C5 C6 111.0(4)
C8 C5 C6 109.0(3)
C5 C6 H6A 112(3)
C5 C6 H6B 116(3)
H6A C6 H6B 102(4)
C5 C6 H6C 112(3)
H6A C6 H6C 105(4)
H6B C6 H6C 109(4)
C5 C7 H7A 112(3)
C5 C7 H7B 110(3)
H7A C7 H7B 98(3)
C5 C7 H7C 110(3)
H7A C7 H7C 107(4)
H7B C7 H7C 119(4)
C5 C8 H8A 116(3)
C5 C8 H8B 110(3)
H8A C8 H8B 105(4)
C5 C8 H8C 111(3)
H8A C8 H8C 104(4)
H8B C8 H8C 110(4)
C4 C9 C12 108.1(3)
C4 C9 C10 109.9(4)
C12 C9 C10 110.1(4)
C4 C9 C11 110.9(3)
C12 C9 C11 109.9(4)
C10 C9 C11 108.0(4)
C9 C10 H10A 110(3)
C9 C10 H10B 107(3)
H10A C10 H10B 108(4)
C9 C10 H10C 112(3)
H10A C10 H10C 107(4)
H10B C10 H10C 113(4)
C9 C11 H11A 104(3)
C9 C11 H11B 109(3)
H11A C11 H11B 111(4)
C9 C11 H11C 112(2)
H11A C11 H11C 110(4)
H11B C11 H11C 110(4)
C9 C12 H12A 109(3)
C9 C12 H12B 109(3)
H12A C12 H12B 114(4)
C9 C12 H12C 110(3)
H12A C12 H12C 113(4)
H12B C12 H12C 101(4)
C18 C13 C14 118.6(4)
C18 C13 P1 121.4(3)
C14 C13 P1 120.0(3)
C15 C14 C13 120.7(4)
C15 C14 H14 115(3)
C13 C14 H14 124(3)
C16 C15 C14 119.9(4)
C16 C15 H15 119(2)
C14 C15 H15 121(2)
C17 C16 C15 119.5(4)
C17 C16 H16 121(3)
C15 C16 H16 119(3)
C16 C17 C18 120.9(4)
C16 C17 H17 118(3)
C18 C17 H17 121(3)
C17 C18 C13 120.4(4)
C17 C18 H18 122(3)
C13 C18 H18 117(3)
C20 C19 C24 118.6(4)
C20 C19 P1 122.7(3)
C24 C19 P1 118.7(3)
C19 C20 C21 120.9(4)
C19 C20 H20 120(3)
C21 C20 H20 119(3)
C22 C21 C20 119.7(4)
C22 C21 H21 125(2)
C20 C21 H21 116(2)
C23 C22 C21 119.6(4)
C23 C22 H22 116(3)
C21 C22 H22 124(3)
C22 C23 C24 120.9(4)
C22 C23 H23 118(3)
C24 C23 H23 121(3)
C23 C24 C19 120.4(4)
C23 C24 H24 124(3)
C19 C24 H24 115(3)
C26 C25 C30 118.2(4)
C26 C25 P1 122.5(3)
C30 C25 P1 119.3(3)
C27 C26 C25 120.6(4)
C27 C26 H26 118(3)
C25 C26 H26 121(3)
C26 C27 C28 121.0(4)
C26 C27 H27 121(3)
C28 C27 H27 118(3)
C27 C28 C29 119.3(4)
C27 C28 H28 119(3)
C29 C28 H28 122(3)
C28 C29 C30 119.8(4)
C28 C29 H29 125(3)
C30 C29 H29 115(3)
C29 C30 C25 121.0(4)
C29 C30 H30 118(3)
C25 C30 H30 120(3)

loop_
_geom_bond_atom_site_label_1
_geom_bond_atom_site_label_2
_geom_bond_distance
Ir1 C1 1.816(5)
Ir1 N1 2.125(3)
Ir1 P1 2.2342(12)
Ir1 S1 2.4095(13)
S1 C2 1.749(4)
P1 C25 1.827(4)
P1 C13 1.830(4)
P1 C19 1.837(4)
O1 C1 1.163(5)
N1 C2 1.324(5)
N1 C4 1.394(5)
N2 C2 1.350(5)
N2 C3 1.395(5)
N2 C5 1.497(5)
C3 C4 1.367(5)
C3 H3 1.02(4)
C4 C9 1.504(5)
C5 C7 1.521(6)
C5 C8 1.527(5)
C5 C6 1.530(5)
C6 H6A 0.98(5)
C6 H6B 0.94(5)
C6 H6C 0.92(5)
C7 H7A 0.95(5)
C7 H7B 1.00(5)
C7 H7C 0.98(5)
C8 H8A 0.95(5)
C8 H8B 0.97(5)
C8 H8C 0.98(5)
C9 C12 1.532(6)
C9 C10 1.533(6)
C9 C11 1.541(6)
C10 H10A 0.86(5)
C10 H10B 0.91(5)
C10 H10C 1.02(5)
C11 H11A 0.96(5)
C11 H11B 0.91(5)
C11 H11C 1.04(5)
C12 H12A 1.01(5)
C12 H12B 0.92(5)
C12 H12C 0.98(5)
C13 C18 1.385(6)
C13 C14 1.398(5)
C14 C15 1.389(6)
C14 H14 0.95(4)
C15 C16 1.383(7)
C15 H15 1.01(4)
C16 C17 1.379(7)
C16 H16 0.94(4)
C17 C18 1.383(6)
C17 H17 0.96(4)
C18 H18 0.87(4)
C19 C20 1.384(6)
C19 C24 1.394(6)
C20 C21 1.399(6)
C20 H20 0.94(4)
C21 C22 1.386(7)
C21 H21 1.02(4)
C22 C23 1.375(7)
C22 H22 0.84(4)
C23 C24 1.383(6)
C23 H23 0.81(4)
C24 H24 0.97(4)
C25 C26 1.394(5)
C25 C30 1.401(5)
C26 C27 1.379(5)
C26 H26 0.90(4)
C27 C28 1.387(6)
C27 H27 0.93(4)
C28 C29 1.389(6)
C28 H28 0.96(4)
C29 C30 1.391(6)
C29 H29 0.96(4)
C30 H30 0.88(4)

loop_
_geom_torsion_atom_site_label_1
_geom_torsion_atom_site_label_2
_geom_torsion_atom_site_label_3
_geom_torsion_atom_site_label_4
_geom_torsion
C1 Ir1 S1 C2 38.2(8)
N1 Ir1 S1 C2 -5.21(15)
P1 Ir1 S1 C2 176.68(12)
C1 Ir1 P1 C25 -39.6(2)
N1 Ir1 P1 C25 139.7(4)
S1 Ir1 P1 C25 147.21(14)
C1 Ir1 P1 C13 -157.9(2)
N1 Ir1 P1 C13 21.4(4)
S1 Ir1 P1 C13 28.95(14)
C1 Ir1 P1 C19 82.6(2)
N1 Ir1 P1 C19 -98.0(4)
S1 Ir1 P1 C19 -90.54(15)
C1 Ir1 N1 C2 -165.9(3)
P1 Ir1 N1 C2 14.8(5)
S1 Ir1 N1 C2 6.8(2)
C1 Ir1 N1 C4 -2.1(6)
P1 Ir1 N1 C4 178.6(3)
S1 Ir1 N1 C4 170.6(5)
C4 N1 C2 N2 -1.9(4)
Ir1 N1 C2 N2 170.3(2)
C4 N1 C2 S1 178.2(2)
Ir1 N1 C2 S1 -9.6(3)
C3 N2 C2 N1 1.8(4)
C5 N2 C2 N1 179.3(3)
C3 N2 C2 S1 -178.4(3)
C5 N2 C2 S1 -0.9(6)
Ir1 S1 C2 N1 8.5(2)
Ir1 S1 C2 N2 -171.3(4)
C2 N2 C3 C4 -1.0(4)
C5 N2 C3 C4 -178.5(3)
N2 C3 C4 N1 -0.1(4)
N2 C3 C4 C9 176.2(4)
C2 N1 C4 C3 1.2(4)
Ir1 N1 C4 C3 -162.0(4)
C2 N1 C4 C9 -175.4(3)
Ir1 N1 C4 C9 21.4(7)
C2 N2 C5 C7 -62.6(5)
C3 N2 C5 C7 114.4(4)
C2 N2 C5 C8 177.3(4)
C3 N2 C5 C8 -5.8(5)
C2 N2 C5 C6 58.3(5)
C3 N2 C5 C6 -124.7(4)
C3 C4 C9 C12 -123.1(4)
N1 C4 C9 C12 52.7(5)
C3 C4 C9 C10 -2.9(6)
N1 C4 C9 C10 172.9(4)
C3 C4 C9 C11 116.4(5)
N1 C4 C9 C11 -67.8(5)
C25 P1 C13 C18 -21.3(4)
C19 P1 C13 C18 -129.2(3)
Ir1 P1 C13 C18 104.8(3)
C25 P1 C13 C14 161.4(3)
C19 P1 C13 C14 53.5(3)
Ir1 P1 C13 C14 -72.5(3)
C18 C13 C14 C15 0.6(6)
P1 C13 C14 C15 178.0(3)
C13 C14 C15 C16 -1.2(6)
C14 C15 C16 C17 0.8(6)
C15 C16 C17 C18 0.0(7)
C16 C17 C18 C13 -0.5(7)
C14 C13 C18 C17 0.2(6)
P1 C13 C18 C17 -177.2(3)
C25 P1 C19 C20 -84.1(4)
C13 P1 C19 C20 22.5(4)
Ir1 P1 C19 C20 147.2(3)
C25 P1 C19 C24 97.3(3)
C13 P1 C19 C24 -156.1(3)
Ir1 P1 C19 C24 -31.4(4)
C24 C19 C20 C21 -0.3(6)
P1 C19 C20 C21 -179.0(3)
C19 C20 C21 C22 -0.4(7)
C20 C21 C22 C23 0.3(7)
C21 C22 C23 C24 0.5(8)
C22 C23 C24 C19 -1.3(7)
C20 C19 C24 C23 1.2(6)
P1 C19 C24 C23 179.9(3)
C13 P1 C25 C26 -74.6(4)
C19 P1 C25 C26 33.1(4)
Ir1 P1 C25 C26 161.2(3)
C13 P1 C25 C30 103.1(4)
C19 P1 C25 C30 -149.3(4)
Ir1 P1 C25 C30 -21.1(4)
C30 C25 C26 C27 1.1(6)
P1 C25 C26 C27 178.8(3)
C25 C26 C27 C28 0.0(7)
C26 C27 C28 C29 0.1(7)
C27 C28 C29 C30 -1.3(7)
C28 C29 C30 C25 2.3(8)
C26 C25 C30 C29 -2.2(7)
P1 C25 C30 C29 -180.0(4)
